data_7044746
loop_
_publ_author_name
'Cui, Jing-Wang'
'hou, Suo-Xia'
'Li, Yuehua'
'Cui, Guang Hua'

_publ_section_title
;
 A multifunctional Ni(II) coordination polymer: synthesis, crystal
 structure and applications as luminescence sensor, electrochemical probe,
 and photocatalyst
;
_journal_name_full 'Dalton Transactions'
_journal_paper_doi 10.1039/C7DT03874G
_journal_year 2017
_chemical_formula_sum 'C26 H19 Cl2 N6 Ni O5'
_chemical_formula_weight 625.08
_space_group_crystal_system monoclinic
_space_group_IT_number 14
_space_group_name_Hall '-P 2yn'
_space_group_name_H-M_alt 'P 1 21/n 1'
_symmetry_space_group_name_Hall '-P 2yn'
_symmetry_space_group_name_H-M 'P 1 21/n 1'
_atom_sites_solution_hydrogens mixed
_audit_creation_method SHELXL-2016/6
_audit_update_record
;
2017-09-24 deposited with the CCDC.
2017-11-13 downloaded from the CCDC.
;
_cell_angle_alpha 90
_cell_angle_beta 98.361(2)
_cell_angle_gamma 90
_cell_formula_units_Z 4
_cell_length_a 11.5173(13)
_cell_length_b 14.2819(16)
_cell_length_c 15.8654(18)
_cell_measurement_reflns_used 6643
_cell_measurement_temperature 296(2)
_cell_measurement_theta_max 22.68
_cell_measurement_theta_min 0.23
_cell_volume 2581.9(5)
_computing_cell_refinement 'SAINT (Bruker, 1999)'
_computing_data_collection 'SMART (Bruker, 1998)'
_computing_data_reduction SAINT
_computing_molecular_graphics 'Bruker SHELXTL'
_computing_publication_material 'Bruker SHELXTL'
_computing_structure_refinement 'SHELXL-2016/6 (Sheldrick, 2016)'
_computing_structure_solution 'SHELXT 2014/5 (Sheldrick, 2014)'
_diffrn_ambient_temperature 296(2)
_diffrn_measured_fraction_theta_full 0.999
_diffrn_measured_fraction_theta_max 0.991
_diffrn_measurement_device_type 'Bruker SMART CCD area-detector'
_diffrn_measurement_method '\w scans'
_diffrn_radiation_monochromator graphite
_diffrn_radiation_source 'fine--focus sealed tube'
_diffrn_radiation_type MoK\a
_diffrn_radiation_wavelength 0.71073
_diffrn_reflns_av_R_equivalents 0.0454
_diffrn_reflns_av_unetI/netI 0.0623
_diffrn_reflns_Laue_measured_fraction_full 0.999
_diffrn_reflns_Laue_measured_fraction_max 0.991
_diffrn_reflns_limit_h_max 14
_diffrn_reflns_limit_h_min -14
_diffrn_reflns_limit_k_max 18
_diffrn_reflns_limit_k_min -18
_diffrn_reflns_limit_l_max 13
_diffrn_reflns_limit_l_min -20
_diffrn_reflns_number 15487
_diffrn_reflns_point_group_measured_fraction_full 0.999
_diffrn_reflns_point_group_measured_fraction_max 0.991
_diffrn_reflns_theta_full 25.242
_diffrn_reflns_theta_max 27.519
_diffrn_reflns_theta_min 1.928
_exptl_absorpt_coefficient_mu 1.010
_exptl_absorpt_correction_T_max 0.8536
_exptl_absorpt_correction_T_min 0.7366
_exptl_absorpt_correction_type multi-scan
_exptl_absorpt_process_details '(<i>SADABS</i>; Sheldrick, 1996)'
_exptl_crystal_colour green
_exptl_crystal_density_diffrn 1.608
_exptl_crystal_description block
_exptl_crystal_F_000 1276
_exptl_crystal_size_max 0.24
_exptl_crystal_size_mid 0.22
_exptl_crystal_size_min 0.19
_refine_diff_density_max 0.637
_refine_diff_density_min -0.630
_refine_diff_density_rms 0.080
_refine_ls_extinction_method none
_refine_ls_goodness_of_fit_ref 0.989
_refine_ls_hydrogen_treatment constr
_refine_ls_matrix_type full
_refine_ls_number_parameters 361
_refine_ls_number_reflns 5883
_refine_ls_number_restraints 3
_refine_ls_restrained_S_all 0.991
_refine_ls_R_factor_all 0.0782
_refine_ls_R_factor_gt 0.0463
_refine_ls_shift/su_max 0.001
_refine_ls_shift/su_mean 0.000
_refine_ls_structure_factor_coef Fsqd
_refine_ls_weighting_details 'w=1/[\s^2^(Fo^2^)+(0.0500P)^2^+2.0566P] where P=(Fo^2^+2Fc^2^)/3'
_refine_ls_weighting_scheme calc
_refine_ls_wR_factor_gt 0.1043
_refine_ls_wR_factor_ref 0.1207
_reflns_Friedel_coverage 0.000
_reflns_number_gt 4029
_reflns_number_total 5883
_reflns_threshold_expression 'I > 2\s(I)'
_cod_data_source_file c7dt03874g2.cif
_cod_data_source_block 1
_cod_database_code 7044746
_shelx_shelxl_version_number 2016/6
_shelx_space_group_comment
;
The symmetry employed for this shelxl refinement is uniquely defined
by the following loop, which should always be used as a source of
symmetry information in preference to the above space-group names.
They are only intended as comments.
;

loop_
_space_group_symop_operation_xyz
'x, y, z'
'-x+1/2, y+1/2, -z+1/2'
'-x, -y, -z'
'x-1/2, -y-1/2, z-1/2'

loop_
_atom_site_label
_atom_site_type_symbol
_atom_site_fract_x
_atom_site_fract_y
_atom_site_fract_z
_atom_site_U_iso_or_equiv
_atom_site_adp_type
_atom_site_occupancy
_atom_site_site_symmetry_order
_atom_site_calc_flag
_atom_site_refinement_flags_posn
_atom_site_refinement_flags_adp
Ni1 Ni 0.38506(3) 0.60220(3) 0.70949(2) 0.02065(12) Uani 1 1 d . .
Cl2 Cl 0.76351(8) 0.82782(6) 0.77605(7) 0.0477(3) Uani 1 1 d . .
Cl1 Cl 1.00651(9) 0.45808(7) 0.69205(9) 0.0625(3) Uani 1 1 d . .
O4 O 0.56687(17) 0.60241(15) 0.70580(14) 0.0288(5) Uani 1 1 d . .
O1 O 1.20096(17) 0.60417(15) 0.70207(14) 0.0281(5) Uani 1 1 d . .
O1W O 0.40868(18) 0.71897(15) 0.79161(14) 0.0315(5) Uani 1 1 d D .
N1 N 0.3700(2) 0.48905(17) 0.62721(16) 0.0265(6) Uani 1 1 d . .
N6 N 0.4064(2) 0.82560(18) 0.53906(16) 0.0266(6) Uani 1 1 d . .
N5 N 0.3736(2) 0.69831(18) 0.61030(16) 0.0268(6) Uani 1 1 d . .
O3 O 0.6316(2) 0.6515(2) 0.83800(16) 0.0495(7) Uani 1 1 d . .
N4 N -0.1007(2) -0.01084(19) 0.31361(17) 0.0304(6) Uani 1 1 d . .
N2 N 0.2944(2) 0.37119(19) 0.54805(18) 0.0322(6) Uani 1 1 d . .
O2 O 1.1892(2) 0.7023(2) 0.80977(19) 0.0645(9) Uani 1 1 d . .
N3 N -0.0250(2) 0.0996(2) 0.40211(18) 0.0373(7) Uani 1 1 d . .
C19 C 0.6440(3) 0.6328(2) 0.7633(2) 0.0286(7) Uani 1 1 d . .
C23 C 0.8335(3) 0.7234(2) 0.7571(2) 0.0280(7) Uani 1 1 d . .
C16 C 0.4533(3) 0.9144(2) 0.5196(2) 0.0263(7) Uani 1 1 d . .
C21 C 1.0132(3) 0.6439(2) 0.7392(2) 0.0270(7) Uani 1 1 d . .
C14 C 0.4293(3) 0.7780(2) 0.6134(2) 0.0300(7) Uani 1 1 d . .
H14 H 0.478783 0.799531 0.661039 0.036 Uiso 1 1 calc R U
C22 C 0.9531(3) 0.7241(2) 0.7573(2) 0.0278(7) Uani 1 1 d . .
H22 H 0.994519 0.779490 0.769793 0.033 Uiso 1 1 calc R U
C26 C 0.9450(3) 0.5648(2) 0.7165(2) 0.0320(8) Uani 1 1 d . .
C24 C 0.7680(2) 0.6425(2) 0.7427(2) 0.0268(7) Uani 1 1 d . .
C25 C 0.8253(3) 0.5640(2) 0.7184(2) 0.0326(8) Uani 1 1 d . .
H25 H 0.782684 0.509762 0.703079 0.039 Uiso 1 1 calc R U
C20 C 1.1463(3) 0.6509(2) 0.7502(2) 0.0316(8) Uani 1 1 d . .
C10 C 0.2757(3) 0.4392(2) 0.6028(2) 0.0339(8) Uani 1 1 d . .
H10 H 0.203801 0.449764 0.621279 0.041 Uiso 1 1 calc R U
C7 C 0.2126(3) 0.3030(2) 0.5110(2) 0.0312(7) Uani 1 1 d . .
C13 C 0.3096(3) 0.6937(2) 0.5297(2) 0.0317(7) Uani 1 1 d . .
H13 H 0.260974 0.644312 0.509053 0.038 Uiso 1 1 calc R U
C4 C 0.0559(3) 0.1688(2) 0.4402(2) 0.0334(8) Uani 1 1 d . .
C3 C -0.0109(3) 0.0441(2) 0.3361(2) 0.0360(8) Uani 1 1 d . .
H3 H 0.055676 0.044687 0.309288 0.043 Uiso 1 1 calc R U
C15 C 0.3284(3) 0.7715(2) 0.4856(2) 0.0346(8) Uani 1 1 d . .
H15 H 0.295259 0.785882 0.430118 0.042 Uiso 1 1 calc R U
C8 C 0.0945(3) 0.3216(3) 0.4980(3) 0.0454(10) Uani 1 1 d . .
H8 H 0.067315 0.379579 0.513244 0.055 Uiso 1 1 calc R U
C9 C 0.0159(3) 0.2547(3) 0.4626(3) 0.0474(10) Uani 1 1 d . .
H9 H -0.064042 0.267736 0.453824 0.057 Uiso 1 1 calc R U
C5 C 0.1731(3) 0.1504(3) 0.4530(3) 0.0493(10) Uani 1 1 d . .
H5 H 0.200231 0.092419 0.437526 0.059 Uiso 1 1 calc R U
C12 C 0.4537(3) 0.4504(3) 0.5864(3) 0.0536(12) Uani 1 1 d . .
H12 H 0.531224 0.470528 0.591797 0.064 Uiso 1 1 calc R U
C6 C 0.2521(3) 0.2171(3) 0.4886(3) 0.0496(11) Uani 1 1 d . .
H6 H 0.332013 0.203953 0.497415 0.060 Uiso 1 1 calc R U
C11 C 0.4094(3) 0.3791(3) 0.5371(3) 0.0676(15) Uani 1 1 d . .
H11 H 0.449143 0.342261 0.502325 0.081 Uiso 1 1 calc R U
C2 C -0.1742(4) 0.0077(3) 0.3714(3) 0.0707(16) Uani 1 1 d . .
H2 H -0.245765 -0.022042 0.372797 0.085 Uiso 1 1 calc R U
C17 C 0.4164(5) 0.9568(3) 0.4451(3) 0.0826(19) Uani 1 1 d . .
H17 H 0.358671 0.928858 0.406102 0.099 Uiso 1 1 calc R U
C1 C -0.1291(4) 0.0751(4) 0.4263(3) 0.0789(18) Uani 1 1 d . .
H1 H -0.162539 0.099610 0.471474 0.095 Uiso 1 1 calc R U
C18 C 0.5362(4) 0.9580(3) 0.5741(3) 0.087(2) Uani 1 1 d . .
H18 H 0.562574 0.930174 0.626340 0.105 Uiso 1 1 calc R U
H1WA H 0.468045 0.704034 0.830436 0.131 Uiso 1 1 d DR U
H1WB H 0.347545 0.705834 0.818536 0.131 Uiso 1 1 d DR U

loop_
_atom_site_aniso_label
_atom_site_aniso_U_11
_atom_site_aniso_U_22
_atom_site_aniso_U_33
_atom_site_aniso_U_23
_atom_site_aniso_U_13
_atom_site_aniso_U_12
Ni1 0.01611(19) 0.0195(2) 0.0258(2) 0.00075(16) 0.00143(14) -0.00118(15)
Cl2 0.0373(5) 0.0297(5) 0.0775(7) -0.0032(5) 0.0127(5) 0.0115(4)
Cl1 0.0419(5) 0.0302(5) 0.1239(10) -0.0197(6) 0.0408(6) -0.0024(4)
O4 0.0177(10) 0.0352(13) 0.0329(12) -0.0066(10) 0.0021(9) -0.0027(9)
O1 0.0165(10) 0.0301(12) 0.0385(13) -0.0015(10) 0.0063(9) 0.0007(9)
O1W 0.0276(12) 0.0311(13) 0.0355(13) -0.0051(10) 0.0031(10) -0.0022(9)
N1 0.0243(13) 0.0231(14) 0.0317(15) -0.0036(11) 0.0028(11) -0.0023(11)
N6 0.0296(14) 0.0253(14) 0.0243(14) 0.0036(11) 0.0014(11) -0.0036(11)
N5 0.0252(13) 0.0245(14) 0.0299(15) 0.0048(11) 0.0011(11) -0.0024(11)
O3 0.0229(12) 0.088(2) 0.0371(15) -0.0170(15) 0.0024(10) -0.0078(13)
N4 0.0258(14) 0.0296(15) 0.0357(16) -0.0087(12) 0.0041(12) -0.0030(11)
N2 0.0287(14) 0.0296(15) 0.0386(16) -0.0126(12) 0.0056(12) -0.0053(12)
O2 0.0227(13) 0.093(2) 0.077(2) -0.0477(19) 0.0057(13) -0.0025(14)
N3 0.0338(16) 0.0374(17) 0.0414(17) -0.0194(14) 0.0082(13) -0.0107(13)
C19 0.0190(15) 0.0299(18) 0.0364(19) -0.0002(14) 0.0024(13) -0.0010(13)
C23 0.0214(15) 0.0227(16) 0.0399(19) 0.0006(14) 0.0040(13) 0.0063(12)
C16 0.0292(16) 0.0228(17) 0.0267(17) 0.0051(13) 0.0033(13) -0.0007(13)
C21 0.0205(15) 0.0249(17) 0.0359(18) 0.0022(14) 0.0056(13) 0.0017(12)
C14 0.0343(18) 0.0285(18) 0.0259(17) 0.0059(13) -0.0002(14) -0.0057(14)
C22 0.0199(15) 0.0205(16) 0.042(2) 0.0008(14) 0.0031(13) -0.0035(12)
C26 0.0267(17) 0.0235(17) 0.048(2) -0.0051(15) 0.0117(15) 0.0042(13)
C24 0.0166(14) 0.0307(17) 0.0328(18) -0.0016(14) 0.0023(13) 0.0004(13)
C25 0.0257(17) 0.0270(17) 0.046(2) -0.0072(15) 0.0079(15) -0.0069(13)
C20 0.0198(16) 0.0333(19) 0.042(2) 0.0013(16) 0.0036(14) 0.0000(13)
C10 0.0256(17) 0.0335(19) 0.044(2) -0.0148(16) 0.0097(15) -0.0059(14)
C7 0.0303(17) 0.0305(18) 0.0326(18) -0.0091(14) 0.0041(14) -0.0067(14)
C13 0.0320(18) 0.0290(18) 0.0319(18) 0.0023(14) -0.0026(14) -0.0070(14)
C4 0.0366(19) 0.0289(18) 0.0342(19) -0.0124(15) 0.0031(15) -0.0100(14)
C3 0.0299(18) 0.036(2) 0.043(2) -0.0146(16) 0.0086(15) -0.0041(15)
C15 0.0393(19) 0.0332(19) 0.0283(18) 0.0041(15) -0.0053(15) -0.0037(15)
C8 0.0355(19) 0.033(2) 0.067(3) -0.0232(19) 0.0029(18) 0.0011(16)
C9 0.0274(18) 0.047(2) 0.067(3) -0.024(2) 0.0044(18) -0.0040(16)
C5 0.044(2) 0.031(2) 0.070(3) -0.0212(19) -0.0029(19) -0.0016(17)
C12 0.0277(19) 0.057(3) 0.080(3) -0.035(2) 0.0202(19) -0.0163(18)
C6 0.036(2) 0.037(2) 0.073(3) -0.022(2) -0.0025(19) 0.0040(17)
C11 0.034(2) 0.072(3) 0.102(4) -0.054(3) 0.029(2) -0.015(2)
C2 0.048(3) 0.082(4) 0.090(4) -0.054(3) 0.037(2) -0.036(2)
C17 0.132(5) 0.054(3) 0.047(3) 0.023(2) -0.037(3) -0.057(3)
C1 0.059(3) 0.095(4) 0.093(4) -0.062(3) 0.045(3) -0.039(3)
C18 0.149(5) 0.063(3) 0.036(2) 0.029(2) -0.032(3) -0.061(3)

loop_
_atom_type_symbol
_atom_type_description
_atom_type_scat_dispersion_real
_atom_type_scat_dispersion_imag
_atom_type_scat_source
C C 0.0033 0.0016 'International Tables Vol C Tables 4.2.6.8 and 6.1.1.4'
H H 0.0000 0.0000 'International Tables Vol C Tables 4.2.6.8 and 6.1.1.4'
N N 0.0061 0.0033 'International Tables Vol C Tables 4.2.6.8 and 6.1.1.4'
O O 0.0106 0.0060 'International Tables Vol C Tables 4.2.6.8 and 6.1.1.4'
Cl Cl 0.1484 0.1585 'International Tables Vol C Tables 4.2.6.8 and 6.1.1.4'
Ni Ni 0.3393 1.1124 'International Tables Vol C Tables 4.2.6.8 and 6.1.1.4'

loop_
_geom_angle_atom_site_label_1
_geom_angle_atom_site_label_2
_geom_angle_atom_site_label_3
_geom_angle
_geom_angle_site_symmetry_1
_geom_angle_site_symmetry_3
N1 Ni1 N5 92.74(10) . .
N1 Ni1 N4 90.04(11) . 4_666
N5 Ni1 N4 177.15(11) . 4_666
N1 Ni1 O4 88.63(9) . .
N5 Ni1 O4 86.10(9) . .
N4 Ni1 O4 93.38(9) 4_666 .
N1 Ni1 O1 89.07(9) . 1_455
N5 Ni1 O1 89.78(9) . 1_455
N4 Ni1 O1 90.86(9) 4_666 1_455
O4 Ni1 O1 175.18(9) . 1_455
N1 Ni1 O1W 177.15(9) . .
N5 Ni1 O1W 86.20(10) . .
N4 Ni1 O1W 90.99(10) 4_666 .
O4 Ni1 O1W 88.66(8) . .
O1 Ni1 O1W 93.57(8) 1_455 .
C19 O4 Ni1 125.6(2) . .
C20 O1 Ni1 124.4(2) . 1_655
Ni1 O1W H1WA 105.0 . .
Ni1 O1W H1WB 95.1 . .
H1WA O1W H1WB 101.6 . .
C10 N1 C12 104.7(3) . .
C10 N1 Ni1 127.0(2) . .
C12 N1 Ni1 128.3(2) . .
C14 N6 C15 106.3(3) . .
C14 N6 C16 127.0(3) . .
C15 N6 C16 126.7(3) . .
C14 N5 C13 105.7(3) . .
C14 N5 Ni1 124.8(2) . .
C13 N5 Ni1 129.5(2) . .
C3 N4 C2 104.2(3) . .
C3 N4 Ni1 124.0(2) . 4_565
C2 N4 Ni1 131.9(2) . 4_565
C10 N2 C11 105.8(3) . .
C10 N2 C7 127.2(3) . .
C11 N2 C7 127.0(3) . .
C3 N3 C1 106.3(3) . .
C3 N3 C4 126.4(3) . .
C1 N3 C4 127.3(3) . .
O3 C19 O4 126.9(3) . .
O3 C19 C24 115.4(3) . .
O4 C19 C24 117.6(3) . .
C22 C23 C24 121.9(3) . .
C22 C23 Cl2 118.8(2) . .
C24 C23 Cl2 119.3(2) . .
C17 C16 C18 117.5(3) . .
C17 C16 N6 120.6(3) . .
C18 C16 N6 121.9(3) . .
C22 C21 C26 116.3(3) . .
C22 C21 C20 116.5(3) . .
C26 C21 C20 127.2(3) . .
N5 C14 N6 111.9(3) . .
N5 C14 H14 124.1 . .
N6 C14 H14 124.1 . .
C23 C22 C21 121.4(3) . .
C23 C22 H22 119.3 . .
C21 C22 H22 119.3 . .
C25 C26 C21 121.8(3) . .
C25 C26 Cl1 115.8(2) . .
C21 C26 Cl1 122.2(2) . .
C23 C24 C25 116.9(3) . .
C23 C24 C19 123.3(3) . .
C25 C24 C19 119.3(3) . .
C26 C25 C24 121.1(3) . .
C26 C25 H25 119.4 . .
C24 C25 H25 119.4 . .
O2 C20 O1 126.9(3) . .
O2 C20 C21 114.2(3) . .
O1 C20 C21 118.9(3) . .
N1 C10 N2 112.4(3) . .
N1 C10 H10 123.8 . .
N2 C10 H10 123.8 . .
C8 C7 C6 119.5(3) . .
C8 C7 N2 120.9(3) . .
C6 C7 N2 119.6(3) . .
C15 C13 N5 109.7(3) . .
C15 C13 H13 125.2 . .
N5 C13 H13 125.2 . .
C5 C4 C9 119.7(3) . .
C5 C4 N3 120.0(3) . .
C9 C4 N3 120.3(3) . .
N4 C3 N3 112.8(3) . .
N4 C3 H3 123.6 . .
N3 C3 H3 123.6 . .
C13 C15 N6 106.4(3) . .
C13 C15 H15 126.8 . .
N6 C15 H15 126.8 . .
C7 C8 C9 120.4(3) . .
C7 C8 H8 119.8 . .
C9 C8 H8 119.8 . .
C8 C9 C4 119.9(3) . .
C8 C9 H9 120.0 . .
C4 C9 H9 120.0 . .
C4 C5 C6 120.5(3) . .
C4 C5 H5 119.8 . .
C6 C5 H5 119.8 . .
C11 C12 N1 110.6(3) . .
C11 C12 H12 124.7 . .
N1 C12 H12 124.7 . .
C7 C6 C5 120.0(3) . .
C7 C6 H6 120.0 . .
C5 C6 H6 120.0 . .
C12 C11 N2 106.5(3) . .
C12 C11 H11 126.8 . .
N2 C11 H11 126.8 . .
C1 C2 N4 110.8(3) . .
C1 C2 H2 124.6 . .
N4 C2 H2 124.6 . .
C16 C17 C18 120.4(4) . 3_676
C16 C17 H17 119.8 . .
C18 C17 H17 119.8 3_676 .
C2 C1 N3 105.9(4) . .
C2 C1 H1 127.0 . .
N3 C1 H1 127.0 . .
C16 C18 C17 122.1(4) . 3_676
C16 C18 H18 118.9 . .
C17 C18 H18 118.9 3_676 .

loop_
_geom_bond_atom_site_label_1
_geom_bond_atom_site_label_2
_geom_bond_distance
_geom_bond_site_symmetry_2
Ni1 N1 2.069(3) .
Ni1 N5 2.078(3) .
Ni1 N4 2.093(3) 4_666
Ni1 O4 2.103(2) .
Ni1 O1 2.107(2) 1_455
Ni1 O1W 2.109(2) .
Cl2 C23 1.742(3) .
Cl1 C26 1.747(3) .
O4 C19 1.254(4) .
O1 C20 1.250(4) .
O1W H1WA 0.8775 .
O1W H1WB 0.8950 .
N1 C10 1.309(4) .
N1 C12 1.355(4) .
N6 C14 1.354(4) .
N6 C15 1.379(4) .
N6 C16 1.429(4) .
N5 C14 1.304(4) .
N5 C13 1.381(4) .
O3 C19 1.243(4) .
N4 C3 1.306(4) .
N4 C2 1.361(5) .
N2 C10 1.341(4) .
N2 C11 1.365(4) .
N2 C7 1.421(4) .
O2 C20 1.242(4) .
N3 C3 1.341(4) .
N3 C1 1.357(5) .
N3 C4 1.430(4) .
C19 C24 1.517(4) .
C23 C22 1.376(4) .
C23 C24 1.382(4) .
C16 C17 1.341(5) .
C16 C18 1.344(5) .
C21 C22 1.391(4) .
C21 C26 1.393(4) .
C21 C20 1.521(4) .
C14 H14 0.9300 .
C22 H22 0.9300 .
C26 C25 1.383(4) .
C24 C25 1.384(4) .
C25 H25 0.9300 .
C10 H10 0.9300 .
C7 C8 1.371(5) .
C7 C6 1.373(5) .
C13 C15 1.348(4) .
C13 H13 0.9300 .
C4 C5 1.362(5) .
C4 C9 1.375(5) .
C3 H3 0.9300 .
C15 H15 0.9300 .
C8 C9 1.378(5) .
C8 H8 0.9300 .
C9 H9 0.9300 .
C5 C6 1.381(5) .
C5 H5 0.9300 .
C12 C11 1.338(5) .
C12 H12 0.9300 .
C6 H6 0.9300 .
C11 H11 0.9300 .
C2 C1 1.351(5) .
C2 H2 0.9300 .
C17 C18 1.385(5) 3_676
C17 H17 0.9300 .
C1 H1 0.9300 .
C18 H18 0.9300 .
